data_2237765
loop_
_publ_author_name
'A. e Silva, Joana de'
'Yuste-Vivas, Consuelo'
'Sobral, Abilio J. F. N.'
'Silva, Manuela Ramos'

_publ_section_title
;
 1-[(<i>E</i>)-Anthracen-9-ylmethylidene]-2-(2,4-dinitrophenyl)hydrazine
;
_journal_coeditor_code BT6891
_journal_issue 5
_journal_name_full 'Acta Crystallographica Section E'
_journal_page_first o705
_journal_paper_doi 10.1107/S1600536813009197
_journal_volume 69
_journal_year 2013
_chemical_formula_iupac 'C21 H14 N4 O4'
_chemical_formula_moiety 'C21 H14 N4 O4'
_chemical_formula_sum 'C21 H14 N4 O4'
_chemical_formula_weight 386.36
_chemical_name_systematic
;
1-[(<i>E</i>)-Anthracen-9-ylmethylidene]-2-(2,4-dinitrophenyl)hydrazine
;
_space_group_IT_number 19
_symmetry_cell_setting orthorhombic
_symmetry_space_group_name_Hall 'P 2ac 2ab'
_symmetry_space_group_name_H-M 'P 21 21 21'
_atom_sites_solution_hydrogens geom
_atom_sites_solution_primary direct
_atom_sites_solution_secondary difmap
_audit_creation_method SHELXL-97
_cell_angle_alpha 90.00
_cell_angle_beta 90.00
_cell_angle_gamma 90.00
_cell_formula_units_Z 4
_cell_length_a 5.6355(4)
_cell_length_b 8.1597(5)
_cell_length_c 36.794(2)
_cell_measurement_reflns_used 1164
_cell_measurement_temperature 293(2)
_cell_measurement_theta_max 18.7647
_cell_measurement_theta_min 2.9985
_cell_volume 1691.93(18)
_computing_cell_refinement 'SAINT (Bruker, 2003)'
_computing_data_collection 'APEX2 (Bruker, 2003)'
_computing_data_reduction 'SAINT (Bruker, 2003)'
_computing_molecular_graphics 'DIAMOND (Brandenburg, 2006)'
_computing_publication_material 'WinGX publication routines (Farrugia, 2012)'
_computing_structure_refinement 'SHELXL97 (Sheldrick, 2008)'
_computing_structure_solution 'SHELXS97 (Sheldrick, 2008)'
_diffrn_ambient_temperature 293(2)
_diffrn_measured_fraction_theta_full 0.997
_diffrn_measured_fraction_theta_max 0.982
_diffrn_measurement_device_type 'Bruker APEXII CCD area-detector'
_diffrn_measurement_method '\f and \w'
_diffrn_radiation_monochromator graphite
_diffrn_radiation_source 'fine-focus sealed tube'
_diffrn_radiation_type MoK\a
_diffrn_radiation_wavelength 0.71073
_diffrn_reflns_av_R_equivalents 0.1323
_diffrn_reflns_av_sigmaI/netI 0.1964
_diffrn_reflns_limit_h_max 7
_diffrn_reflns_limit_h_min -7
_diffrn_reflns_limit_k_max 9
_diffrn_reflns_limit_k_min -10
_diffrn_reflns_limit_l_max 46
_diffrn_reflns_limit_l_min -46
_diffrn_reflns_number 18174
_diffrn_reflns_theta_full 25.00
_diffrn_reflns_theta_max 27.34
_diffrn_reflns_theta_min 3.34
_diffrn_standards_interval_count 0
_diffrn_standards_interval_time 0
_diffrn_standards_number 0
_exptl_absorpt_coefficient_mu 0.108
_exptl_absorpt_correction_T_max 0.999
_exptl_absorpt_correction_T_min 0.764
_exptl_absorpt_correction_type multi-scan
_exptl_absorpt_process_details '(SADABS; Sheldrick, 2000)'
_exptl_crystal_colour colorless
_exptl_crystal_density_diffrn 1.517
_exptl_crystal_density_method 'not measured'
_exptl_crystal_description needle
_exptl_crystal_F_000 146
_exptl_crystal_size_max 0.08
_exptl_crystal_size_mid 0.02
_exptl_crystal_size_min 0.01
_refine_diff_density_max 0.253
_refine_diff_density_min -0.217
_refine_ls_extinction_coef 0.036(5)
_refine_ls_extinction_expression Fc^*^=kFc[1+0.001xFc^2^\l^3^/sin(2\q)]^-1/4^
_refine_ls_extinction_method SHELXL
_refine_ls_goodness_of_fit_ref 0.879
_refine_ls_hydrogen_treatment constr
_refine_ls_matrix_type full
_refine_ls_number_parameters 263
_refine_ls_number_reflns 3708
_refine_ls_number_restraints 0
_refine_ls_restrained_S_all 0.879
_refine_ls_R_factor_all 0.2255
_refine_ls_R_factor_gt 0.0738
_refine_ls_shift/su_max 0.000
_refine_ls_shift/su_mean 0.000
_refine_ls_structure_factor_coef Fsqd
_refine_ls_weighting_details 'calc w=1/[\s^2^(Fo^2^)+(0.1212P)^2^] where P=(Fo^2^+2Fc^2^)/3'
_refine_ls_weighting_scheme calc
_refine_ls_wR_factor_gt 0.1633
_refine_ls_wR_factor_ref 0.2422
_reflns_number_gt 1466
_reflns_number_total 3708
_reflns_threshold_expression >2\s(I)
_cod_data_source_file bt6891.cif
_cod_data_source_block I
_cod_original_cell_volume 1691.95(19)
_cod_database_code 2237765
_cod_database_fobs_code 2237765

loop_
_symmetry_equiv_pos_as_xyz
'x, y, z'
'-x+1/2, -y, z+1/2'
'x+1/2, -y+1/2, -z'
'-x, y+1/2, -z+1/2'

loop_
_atom_site_type_symbol
_atom_site_label
_atom_site_fract_x
_atom_site_fract_y
_atom_site_fract_z
_atom_site_U_iso_or_equiv
_atom_site_adp_type
_atom_site_calc_flag
_atom_site_refinement_flags
_atom_site_occupancy
_atom_site_symmetry_multiplicity
O O1 0.2253(10) 0.1891(7) 0.26020(13) 0.0951(18) Uani d . 1 1
O O2 -0.0875(10) 0.1412(7) 0.22882(14) 0.0932(17) Uani d . 1 1
O O3 -0.1033(8) 0.2666(5) 0.10426(11) 0.0669(13) Uani d . 1 1
O O4 0.1605(8) 0.4177(5) 0.07843(12) 0.0703(13) Uani d . 1 1
N N1 0.1114(12) 0.2008(7) 0.23234(16) 0.0725(16) Uani d . 1 1
N N2 0.0789(10) 0.3493(6) 0.10576(14) 0.0558(14) Uani d . 1 1
N N3 0.5138(9) 0.5396(6) 0.11586(14) 0.0559(14) Uani d . 1 1
H H03 0.4470 0.5385 0.0948 0.067 Uiso calc R 1 1
N N4 0.7204(9) 0.6275(6) 0.12078(13) 0.0561(14) Uani d . 1 1
C C1 0.4148(10) 0.4550(7) 0.14367(16) 0.0475(14) Uani d . 1 1
C C2 0.2018(10) 0.3647(7) 0.13979(15) 0.0481(15) Uani d . 1 1
C C3 0.1020(12) 0.2848(7) 0.16947(17) 0.0554(16) Uani d . 1 1
H H3 -0.0398 0.2275 0.1671 0.066 Uiso calc R 1 1
C C4 0.2148(11) 0.2921(8) 0.20181(16) 0.0536(16) Uani d . 1 1
C C5 0.4246(11) 0.3756(8) 0.20701(17) 0.0582(17) Uani d . 1 1
H H5 0.4983 0.3771 0.2296 0.070 Uiso calc R 1 1
C C6 0.5215(11) 0.4563(8) 0.17795(17) 0.0562(16) Uani d . 1 1
H H6 0.6626 0.5137 0.1811 0.067 Uiso calc R 1 1
C C7 0.7784(10) 0.7172(7) 0.09321(16) 0.0497(15) Uani d . 1 1
H H7 0.6795 0.7136 0.0730 0.060 Uiso calc R 1 1
C C8 0.9857(10) 0.8234(7) 0.09117(16) 0.0490(15) Uani d . 1 1
C C9 1.0328(10) 0.8946(7) 0.05641(16) 0.0482(15) Uani d . 1 1
C C10 0.8823(13) 0.8738(8) 0.02552(16) 0.0609(17) Uani d . 1 1
H H10 0.7477 0.8083 0.0274 0.073 Uiso calc R 1 1
C C11 0.9330(12) 0.9482(8) -0.00647(18) 0.0667(19) Uani d . 1 1
H H11 0.8285 0.9355 -0.0258 0.080 Uiso calc R 1 1
C C12 1.1380(13) 1.0440(8) -0.0115(2) 0.070(2) Uani d . 1 1
H H12 1.1724 1.0905 -0.0339 0.084 Uiso calc R 1 1
C C13 1.2834(13) 1.0664(7) 0.01730(19) 0.0652(18) Uani d . 1 1
H H13 1.4182 1.1309 0.0145 0.078 Uiso calc R 1 1
C C14 1.2364(12) 0.9944(7) 0.05161(17) 0.0519(15) Uani d . 1 1
C C15 1.3859(11) 1.0226(7) 0.08107(18) 0.0583(17) Uani d . 1 1
H H15 1.5209 1.0862 0.0777 0.070 Uiso calc R 1 1
C C21 1.1340(10) 0.8580(7) 0.12098(15) 0.0466(14) Uani d . 1 1
C C16 1.3403(10) 0.9587(7) 0.11560(17) 0.0525(16) Uani d . 1 1
C C17 1.4973(12) 0.9911(8) 0.14472(18) 0.0591(17) Uani d . 1 1
H H17 1.6304 1.0560 0.1407 0.071 Uiso calc R 1 1
C C18 1.4578(12) 0.9301(8) 0.1779(2) 0.0660(19) Uani d . 1 1
H H18 1.5653 0.9491 0.1966 0.079 Uiso calc R 1 1
C C19 1.2511(12) 0.8366(8) 0.18424(18) 0.0635(18) Uani d . 1 1
H H19 1.2202 0.7970 0.2075 0.076 Uiso calc R 1 1
C C20 1.0978(12) 0.8040(8) 0.15704(17) 0.0604(17) Uani d . 1 1
H H20 0.9623 0.7433 0.1622 0.073 Uiso calc R 1 1

loop_
_atom_site_aniso_label
_atom_site_aniso_U_11
_atom_site_aniso_U_22
_atom_site_aniso_U_33
_atom_site_aniso_U_12
_atom_site_aniso_U_13
_atom_site_aniso_U_23
O1 0.097(4) 0.130(5) 0.059(3) -0.006(4) -0.007(3) 0.025(3)
O2 0.080(4) 0.121(4) 0.079(3) -0.027(4) 0.010(3) 0.016(3)
O3 0.056(3) 0.074(3) 0.070(3) -0.017(3) -0.005(2) 0.000(2)
O4 0.069(3) 0.085(3) 0.057(3) -0.020(3) 0.000(2) 0.010(2)
N1 0.071(4) 0.086(4) 0.061(4) 0.004(4) 0.007(4) 0.004(3)
N2 0.054(3) 0.057(3) 0.057(3) 0.005(3) -0.004(3) -0.002(3)
N3 0.053(3) 0.055(3) 0.059(3) -0.004(3) 0.002(3) -0.001(3)
N4 0.045(3) 0.059(3) 0.065(3) -0.001(3) 0.002(3) 0.001(3)
C1 0.043(3) 0.050(3) 0.050(4) 0.000(3) 0.000(3) 0.001(3)
C2 0.044(4) 0.052(4) 0.048(3) -0.003(3) -0.002(3) 0.002(3)
C3 0.047(3) 0.054(4) 0.066(4) -0.002(3) 0.008(3) -0.008(3)
C4 0.052(4) 0.065(4) 0.045(4) -0.002(4) 0.003(3) 0.004(3)
C5 0.056(4) 0.068(4) 0.051(4) 0.006(4) -0.005(3) -0.004(3)
C6 0.050(4) 0.058(4) 0.061(4) -0.004(3) -0.005(3) -0.001(3)
C7 0.049(4) 0.051(4) 0.049(3) -0.001(3) 0.003(3) -0.002(3)
C8 0.044(3) 0.039(3) 0.064(4) -0.002(3) 0.006(3) -0.001(3)
C9 0.045(3) 0.042(3) 0.059(4) 0.006(3) 0.001(3) -0.001(3)
C10 0.063(4) 0.063(4) 0.056(4) 0.001(4) -0.002(4) 0.002(3)
C11 0.064(5) 0.076(5) 0.060(4) 0.006(4) -0.004(4) 0.005(4)
C12 0.084(5) 0.062(4) 0.065(4) 0.003(4) 0.014(4) 0.011(4)
C13 0.072(4) 0.045(4) 0.079(5) -0.007(4) 0.014(4) 0.007(3)
C14 0.058(4) 0.040(3) 0.058(4) -0.002(3) 0.002(3) -0.001(3)
C15 0.053(4) 0.046(4) 0.076(5) 0.000(3) 0.013(4) -0.002(3)
C21 0.044(3) 0.040(3) 0.055(4) 0.001(3) 0.002(3) -0.003(3)
C16 0.043(4) 0.045(3) 0.069(4) 0.009(3) 0.000(3) -0.007(3)
C17 0.046(4) 0.060(4) 0.072(5) -0.002(3) -0.004(4) -0.006(4)
C18 0.057(4) 0.070(5) 0.071(5) 0.007(4) -0.010(4) -0.006(4)
C19 0.067(5) 0.065(4) 0.059(4) 0.007(4) -0.001(4) 0.006(3)
C20 0.057(4) 0.058(4) 0.067(4) -0.006(4) 0.000(4) -0.001(3)

loop_
_atom_type_symbol
_atom_type_description
_atom_type_scat_dispersion_real
_atom_type_scat_dispersion_imag
_atom_type_scat_source
C C 0.0033 0.0016 'International Tables Vol C Tables 4.2.6.8 and 6.1.1.4'
H H 0.0000 0.0000 'International Tables Vol C Tables 4.2.6.8 and 6.1.1.4'
N N 0.0061 0.0033 'International Tables Vol C Tables 4.2.6.8 and 6.1.1.4'
O O 0.0106 0.0060 'International Tables Vol C Tables 4.2.6.8 and 6.1.1.4'

loop_
_geom_angle_atom_site_label_1
_geom_angle_atom_site_label_2
_geom_angle_atom_site_label_3
_geom_angle
O1 N1 O2 122.7(6)
O1 N1 C4 118.4(6)
O2 N1 C4 118.8(6)
O3 N2 O4 121.4(5)
O3 N2 C2 119.3(5)
O4 N2 C2 119.3(5)
C1 N3 N4 120.9(5)
C1 N3 H03 119.6
N4 N3 H03 119.6
C7 N4 N3 113.9(5)
N3 C1 C6 120.0(6)
N3 C1 C2 122.6(6)
C6 C1 C2 117.4(5)
C3 C2 C1 120.5(5)
C3 C2 N2 116.7(5)
C1 C2 N2 122.8(5)
C4 C3 C2 118.8(6)
C4 C3 H3 120.6
C2 C3 H3 120.6
C3 C4 C5 123.2(6)
C3 C4 N1 117.7(6)
C5 C4 N1 119.0(6)
C6 C5 C4 118.1(6)
C6 C5 H5 120.9
C4 C5 H5 120.9
C5 C6 C1 122.0(6)
C5 C6 H6 119.0
C1 C6 H6 119.0
N4 C7 C8 125.5(6)
N4 C7 H7 117.3
C8 C7 H7 117.3
C21 C8 C9 120.4(5)
C21 C8 C7 123.7(5)
C9 C8 C7 115.9(5)
C14 C9 C10 116.7(5)
C14 C9 C8 119.7(5)
C10 C9 C8 123.6(6)
C11 C10 C9 120.8(7)
C11 C10 H10 119.6
C9 C10 H10 119.6
C10 C11 C12 122.4(7)
C10 C11 H11 118.8
C12 C11 H11 118.8
C13 C12 C11 118.1(6)
C13 C12 H12 121.0
C11 C12 H12 121.0
C12 C13 C14 121.9(7)
C12 C13 H13 119.0
C14 C13 H13 119.0
C15 C14 C13 120.8(6)
C15 C14 C9 119.2(6)
C13 C14 C9 120.0(6)
C14 C15 C16 122.4(6)
C14 C15 H15 118.8
C16 C15 H15 118.8
C8 C21 C20 125.7(6)
C8 C21 C16 119.2(5)
C20 C21 C16 115.1(6)
C15 C16 C17 120.3(6)
C15 C16 C21 119.2(6)
C17 C16 C21 120.6(6)
C18 C17 C16 121.2(6)
C18 C17 H17 119.4
C16 C17 H17 119.4
C17 C18 C19 119.3(6)
C17 C18 H18 120.4
C19 C18 H18 120.4
C20 C19 C18 120.8(6)
C20 C19 H19 119.6
C18 C19 H19 119.6
C19 C20 C21 122.9(6)
C19 C20 H20 118.6
C21 C20 H20 118.6

loop_
_geom_bond_atom_site_label_1
_geom_bond_atom_site_label_2
_geom_bond_distance
O1 N1 1.214(7)
O2 N1 1.229(7)
O3 N2 1.230(6)
O4 N2 1.238(6)
N1 C4 1.469(8)
N2 C2 1.436(7)
N3 C1 1.355(7)
N3 N4 1.379(6)
N3 H03 0.8600
N4 C7 1.293(7)
C1 C6 1.397(8)
C1 C2 1.416(8)
C2 C3 1.390(8)
C3 C4 1.350(8)
C3 H3 0.9300
C4 C5 1.378(8)
C5 C6 1.369(8)
C5 H5 0.9300
C6 H6 0.9300
C7 C8 1.456(7)
C7 H7 0.9300
C8 C21 1.408(8)
C8 C9 1.430(8)
C9 C14 1.418(8)
C9 C10 1.428(8)
C10 C11 1.355(8)
C10 H10 0.9300
C11 C12 1.407(9)
C11 H11 0.9300
C12 C13 1.351(9)
C12 H12 0.9300
C13 C14 1.418(8)
C13 H13 0.9300
C14 C15 1.392(8)
C15 C16 1.397(8)
C15 H15 0.9300
C21 C20 1.413(7)
C21 C16 1.437(8)
C16 C17 1.414(8)
C17 C18 1.337(9)
C17 H17 0.9300
C18 C19 1.412(9)
C18 H18 0.9300
C19 C20 1.348(8)
C19 H19 0.9300
C20 H20 0.9300

loop_
_geom_hbond_atom_site_label_D
_geom_hbond_atom_site_label_H
_geom_hbond_atom_site_label_A
_geom_hbond_site_symmetry_A
_geom_hbond_distance_DH
_geom_hbond_distance_HA
_geom_hbond_distance_DA
_geom_hbond_angle_DHA
N3 H03 O4 . 0.86 1.99 2.617(7) 129.4
C11 H11 O4 3_565 0.93 2.47 3.251(8) 142.2
C20 H20 N4 . 0.93 2.25 2.894(8) 125.5
